data_4062701
_journal_name_full Organometallics
_journal_paper_doi 10.1021/om049495h
_journal_year 2004
_chemical_formula_sum 'C14 H22 Br N2 O Rh'
_chemical_formula_weight 417.16
_space_group_IT_number 14
_symmetry_cell_setting monoclinic
_symmetry_space_group_name_Hall '-P 2yn'
_symmetry_space_group_name_H-M 'P 1 21/n 1'
_cell_angle_alpha 90.00
_cell_angle_beta 100.279(2)
_cell_angle_gamma 90.00
_cell_formula_units_Z 4
_cell_length_a 10.1250(3)
_cell_length_b 11.9420(3)
_cell_length_c 12.8180(6)
_cell_measurement_temperature 233(2)
_cell_volume 1524.99(9)
_diffrn_ambient_temperature 233(2)
_exptl_crystal_density_diffrn 1.817
_cod_original_sg_symbol_H-M 'P 21/n'
_cod_database_code 4062701

loop_
_symmetry_equiv_pos_as_xyz
'x, y, z'
'-x+1/2, y+1/2, -z+1/2'
'-x, -y, -z'
'x-1/2, -y-1/2, z-1/2'

loop_
_atom_site_label
_atom_site_type_symbol
_atom_site_fract_x
_atom_site_fract_y
_atom_site_fract_z
_atom_site_U_iso_or_equiv
_atom_site_adp_type
_atom_site_occupancy
_atom_site_symmetry_multiplicity
_atom_site_calc_flag
_atom_site_refinement_flags
_atom_site_disorder_assembly
_atom_site_disorder_group
Rh1 Rh 0.03957(3) 0.10489(3) 0.76502(2) 0.03096(12) Uani 1 1 d . . .
Br1 Br -0.04972(5) 0.24026(4) 0.61831(4) 0.05686(17) Uani 1 1 d . . .
N1 N -0.2205(4) 0.1230(3) 0.8535(3) 0.0453(9) Uani 1 1 d . . .
N2 N -0.0924(4) 0.2645(3) 0.8996(3) 0.0432(9) Uani 1 1 d . . .
C1 C -0.0974(4) 0.1664(3) 0.8474(3) 0.0380(10) Uani 1 1 d . . .
C2 C -0.2906(5) 0.1952(5) 0.9079(4) 0.0561(13) Uani 1 1 d . . .
H2 H -0.3776 0.1841 0.9220 0.067 Uiso 1 1 calc . . .
C3 C -0.2127(5) 0.2825(5) 0.9364(4) 0.0560(13) Uani 1 1 d . . .
H3 H -0.2341 0.3452 0.9744 0.067 Uiso 1 1 calc . . .
C4 C -0.2739(5) 0.0180(4) 0.8050(4) 0.0597(13) Uani 1 1 d . . .
H4A H -0.3369 0.0339 0.7403 0.090 Uiso 1 1 calc R . .
H4B H -0.3195 -0.0222 0.8539 0.090 Uiso 1 1 calc R . .
H4C H -0.2009 -0.0273 0.7886 0.090 Uiso 1 1 calc R . .
C5 C 0.0210(5) 0.3408(4) 0.9146(4) 0.0505(12) Uani 1 1 d . . .
H5A H -0.0088 0.4149 0.8870 0.061 Uiso 1 1 calc . A 1
H5B H 0.0887 0.3136 0.8749 0.061 Uiso 1 1 calc . B 1
C7 C 0.1658(4) 0.0437(4) 0.9020(3) 0.0421(10) Uani 1 1 d D . .
H7 H 0.142(4) 0.089(3) 0.954(3) 0.042(12) Uiso 1 1 d D . .
C8 C 0.0744(5) -0.0386(4) 0.8617(4) 0.0495(12) Uani 1 1 d D . .
H8 H -0.001(3) -0.052(4) 0.890(3) 0.045(13) Uiso 1 1 d D . .
C9 C 0.1116(9) -0.1388(4) 0.8006(5) 0.091(2) Uani 1 1 d . . .
H9A H 0.1986 -0.1670 0.8370 0.109 Uiso 1 1 calc . . .
H9B H 0.0452 -0.1978 0.8040 0.109 Uiso 1 1 calc . . .
C10 C 0.1201(7) -0.1212(4) 0.6910(6) 0.0762(19) Uani 1 1 d . . .
H10A H 0.0417 -0.1562 0.6473 0.091 Uiso 1 1 calc . . .
H10B H 0.1999 -0.1604 0.6764 0.091 Uiso 1 1 calc . . .
C11 C 0.1272(5) -0.0028(4) 0.6564(4) 0.0489(12) Uani 1 1 d D . .
H11 H 0.070(4) 0.016(4) 0.594(2) 0.050(14) Uiso 1 1 d D . .
C12 C 0.2228(5) 0.0733(4) 0.6977(4) 0.0414(10) Uani 1 1 d D . .
H12 H 0.238(5) 0.139(3) 0.664(4) 0.068(16) Uiso 1 1 d D . .
C13 C 0.3392(5) 0.0481(4) 0.7836(4) 0.0557(13) Uani 1 1 d . . .
H13A H 0.3743 -0.0259 0.7700 0.067 Uiso 1 1 calc . . .
H13B H 0.4101 0.1029 0.7794 0.067 Uiso 1 1 calc . . .
C14 C 0.3114(5) 0.0492(6) 0.8920(4) 0.0743(18) Uani 1 1 d . . .
H14A H 0.3500 0.1176 0.9270 0.089 Uiso 1 1 calc . . .
H14B H 0.3580 -0.0145 0.9305 0.089 Uiso 1 1 calc . . .
O1 O 0.1865 0.4296 1.0405 0.054 Uani 0.83 1 d PD C 1
H1O H 0.2711 0.3877 1.0510 0.212 Uiso 0.83 1 d PD D 1
C6 C 0.0823 0.3504 1.0303 0.059 Uani 0.83 1 d P C 1
H6A H 0.0142 0.3742 1.0712 0.070 Uiso 0.83 1 calc P E 1
H6B H 0.1177 0.2776 1.0574 0.070 Uiso 0.83 1 calc P F 1
O1A O 0.1231 0.2689 1.0779 0.071 Uani 0.17 1 d P C 2
C6A C 0.0823 0.3504 1.0303 0.059 Uani 0.17 1 d P C 2
H6A1 H 0.1570 0.4036 1.0360 0.070 Uiso 0.17 1 calc P G 2
H6A2 H 0.0148 0.3840 1.0667 0.070 Uiso 0.17 1 calc P H 2

loop_
_atom_site_aniso_label
_atom_site_aniso_U_11
_atom_site_aniso_U_22
_atom_site_aniso_U_33
_atom_site_aniso_U_23
_atom_site_aniso_U_13
_atom_site_aniso_U_12
Rh1 0.0319(2) 0.0329(2) 0.0296(2) -0.00061(13) 0.00989(14) 0.00063(12)
Br1 0.0608(3) 0.0609(3) 0.0469(3) 0.0164(2) 0.0040(2) 0.0045(2)
N1 0.032(2) 0.059(2) 0.047(2) 0.0069(18) 0.0115(17) 0.0044(17)
N2 0.046(2) 0.045(2) 0.043(2) -0.0015(17) 0.0185(17) 0.0064(17)
C1 0.037(2) 0.039(2) 0.039(2) 0.0052(19) 0.0089(19) 0.0051(18)
C2 0.040(3) 0.075(4) 0.059(3) 0.011(3) 0.022(2) 0.015(3)
C3 0.056(3) 0.066(3) 0.051(3) -0.002(3) 0.023(2) 0.023(3)
C4 0.041(3) 0.067(3) 0.069(4) 0.002(3) 0.003(2) -0.013(2)
C5 0.067(3) 0.039(2) 0.049(3) -0.004(2) 0.022(2) 0.001(2)
C7 0.046(3) 0.053(3) 0.028(2) 0.001(2) 0.0063(19) 0.015(2)
C8 0.062(3) 0.041(3) 0.049(3) 0.008(2) 0.020(2) 0.009(2)
C9 0.169(7) 0.033(3) 0.070(4) -0.002(3) 0.018(4) 0.012(4)
C10 0.093(5) 0.048(3) 0.101(5) -0.033(3) 0.055(4) -0.021(3)
C11 0.053(3) 0.054(3) 0.044(3) -0.017(2) 0.020(2) -0.004(2)
C12 0.044(3) 0.040(2) 0.046(3) 0.000(2) 0.025(2) -0.003(2)
C13 0.038(3) 0.059(3) 0.074(4) 0.005(3) 0.019(2) -0.001(2)
C14 0.041(3) 0.131(6) 0.048(3) -0.001(3) 0.000(2) 0.017(3)
O1 0.060 0.042 0.059 -0.002 0.006 -0.007
C6 0.062 0.056 0.052 0.009 -0.006 -0.015
O1A 0.066 0.051 0.098 0.000 0.020 -0.026
C6A 0.062 0.056 0.052 0.009 -0.006 -0.015

loop_
_geom_bond_atom_site_label_1
_geom_bond_atom_site_label_2
_geom_bond_distance
_geom_bond_site_symmetry_2
_geom_bond_publ_flag
Rh1 C1 2.024(4) . ?
Rh1 C8 2.107(5) . ?
Rh1 C7 2.110(4) . ?
Rh1 C11 2.195(4) . ?
Rh1 C12 2.214(4) . ?
Rh1 Br1 2.5220(6) . ?
N1 C1 1.365(5) . ?
N1 C2 1.382(6) . ?
N1 C4 1.459(6) . ?
N2 C1 1.347(6) . ?
N2 C3 1.399(6) . ?
N2 C5 1.451(6) . ?
C2 C3 1.318(8) . ?
C5 C6 1.506(5) . ?
C7 C8 1.385(7) . ?
C7 C14 1.504(7) . ?
C8 C9 1.514(7) . ?
C9 C10 1.438(9) . ?
C10 C11 1.487(8) . ?
C11 C12 1.365(7) . ?
C12 C13 1.493(7) . ?
C13 C14 1.465(8) . ?
O1 H1O 0.9800 . ?
O1 C6 1.4065 . ?
